data_4347065
loop_
_publ_author_name
'Ali, Akram'
'Dhar, Debanjan'
'Barman, Suman K.'
'Lloret, Francesc'
'Mukherjee, Rabindranath'

_publ_section_title
;
 Nickel(II) Complex of a Hexadentate Ligand with Two
 o-Iminosemiquinonato(1-) \p-Radical Units and Its Monocation and
 Dication.
;
_journal_issue 12
_journal_name_full 'Inorganic chemistry'
_journal_page_first 5759
_journal_page_last 5771
_journal_paper_doi 10.1021/acs.inorgchem.5b02688
_journal_volume 55
_journal_year 2016
_chemical_formula_moiety 'C43 H54 Cl2 F6 N2 Ni O2 P S2'
_chemical_formula_sum 'C43 H54 Cl2 F6 N2 Ni O2 P S2'
_chemical_formula_weight 969.58
_space_group_IT_number 14
_space_group_name_Hall '-P 2ybc'
_space_group_name_H-M_alt 'P 1 21/c 1'
_symmetry_cell_setting monoclinic
_symmetry_space_group_name_H-M 'P 1 21/c 1'
_atom_sites_solution_hydrogens geom
_atom_sites_solution_primary direct
_atom_sites_solution_secondary difmap
_audit_creation_method SHELXL-97
_cell_angle_alpha 90.00
_cell_angle_beta 91.213(3)
_cell_angle_gamma 90.00
_cell_formula_units_Z 4
_cell_length_a 17.654(3)
_cell_length_b 16.153(3)
_cell_length_c 16.068(3)
_cell_measurement_temperature 100(2)
_cell_measurement_theta_max 25.5
_cell_measurement_theta_min 2.1
_cell_volume 4581.0(14)
_computing_cell_refinement 'Bruker SMART'
_computing_data_collection 'Bruker SMART APEX'
_computing_data_reduction 'Bruker SAINT PLUS'
_computing_molecular_graphics 'Ortep-3 for Windows (Farrugia, 1997)'
_computing_publication_material 'WinGX publication routines (Farrugia, 1999)'
_computing_structure_refinement 'SHELXL-97 (Sheldrick, 1997)'
_computing_structure_solution 'SIR97(Altomare, et. al. 1999)'
_diffrn_ambient_temperature 100(2)
_diffrn_measured_fraction_theta_full 0.997
_diffrn_measured_fraction_theta_max 0.997
_diffrn_measurement_device_type 'CCD area detector'
_diffrn_measurement_method 'phi and omega scans'
_diffrn_radiation_monochromator graphite
_diffrn_radiation_source 'fine-focus sealed tube'
_diffrn_radiation_type MoK\a
_diffrn_radiation_wavelength 0.71073
_diffrn_reflns_av_R_equivalents 0.0602
_diffrn_reflns_av_sigmaI/netI 0.0703
_diffrn_reflns_limit_h_max 21
_diffrn_reflns_limit_h_min -19
_diffrn_reflns_limit_k_max 19
_diffrn_reflns_limit_k_min -18
_diffrn_reflns_limit_l_max 19
_diffrn_reflns_limit_l_min -18
_diffrn_reflns_number 24526
_diffrn_reflns_theta_full 25.50
_diffrn_reflns_theta_max 25.50
_diffrn_reflns_theta_min 2.11
_exptl_absorpt_coefficient_mu 0.728
_exptl_absorpt_correction_T_max 0.930
_exptl_absorpt_correction_T_min 0.865
_exptl_absorpt_correction_type empirical
_exptl_absorpt_process_details SADABS
_exptl_crystal_colour purple
_exptl_crystal_density_diffrn 1.406
_exptl_crystal_density_method 'not measured'
_exptl_crystal_description block
_exptl_crystal_F_000 2020
_exptl_crystal_size_max 0.20
_exptl_crystal_size_mid 0.20
_exptl_crystal_size_min 0.10
_refine_diff_density_max 1.214
_refine_diff_density_min -0.906
_refine_diff_density_rms 0.101
_refine_ls_extinction_method none
_refine_ls_goodness_of_fit_ref 1.044
_refine_ls_hydrogen_treatment mixed
_refine_ls_matrix_type full
_refine_ls_number_parameters 544
_refine_ls_number_reflns 8517
_refine_ls_number_restraints 0
_refine_ls_restrained_S_all 1.044
_refine_ls_R_factor_all 0.0854
_refine_ls_R_factor_gt 0.0612
_refine_ls_shift/su_max 0.003
_refine_ls_shift/su_mean 0.000
_refine_ls_structure_factor_coef Fsqd
_refine_ls_weighting_details 'calc w=1/[\s^2^(Fo^2^)+(0.0938P)^2^+1.1215P] where P=(Fo^2^+2Fc^2^)/3'
_refine_ls_weighting_scheme calc
_refine_ls_wR_factor_gt 0.1531
_refine_ls_wR_factor_ref 0.1736
_reflns_number_gt 6182
_reflns_number_total 8517
_reflns_threshold_expression >2sigma(I)
_cod_data_source_file ic5b02688_si_002.cif
_cod_data_source_block 28marb
_cod_original_cell_volume 4581.2(13)
_cod_original_sg_symbol_H-M p21/c
_cod_database_code 4347065

loop_
_symmetry_equiv_pos_as_xyz
'x, y, z'
'-x, y+1/2, -z+1/2'
'-x, -y, -z'
'x, -y-1/2, z-1/2'

loop_
_atom_site_label
_atom_site_type_symbol
_atom_site_fract_x
_atom_site_fract_y
_atom_site_fract_z
_atom_site_U_iso_or_equiv
_atom_site_adp_type
_atom_site_occupancy
_atom_site_symmetry_multiplicity
_atom_site_calc_flag
_atom_site_refinement_flags
Ni Ni 0.80308(3) 0.12775(3) 0.49615(3) 0.01667(16) Uani 1 1 d .
S2 S 0.78609(5) 0.01157(6) 0.40841(6) 0.0197(2) Uani 1 1 d .
S1 S 0.76820(5) 0.04435(6) 0.61119(6) 0.0214(2) Uani 1 1 d .
P P 0.63172(7) -0.25939(8) 0.66358(9) 0.0454(4) Uani 1 1 d .
Cl1 Cl 0.43509(10) -0.27435(13) 0.38897(11) 0.0898(6) Uani 1 1 d .
Cl2 Cl 0.48775(12) -0.11130(13) 0.44225(10) 0.0891(6) Uani 1 1 d .
O2 O 0.78815(14) 0.23536(15) 0.56127(15) 0.0198(6) Uani 1 1 d .
O1 O 0.85907(13) 0.19910(15) 0.41461(15) 0.0181(6) Uani 1 1 d .
F3 F 0.71848(17) -0.2390(3) 0.6697(2) 0.0817(12) Uani 1 1 d .
N2 N 0.70447(16) 0.16867(19) 0.44434(18) 0.0184(7) Uani 1 1 d .
C32 C 0.6239(2) 0.4530(2) 0.3569(2) 0.0226(9) Uani 1 1 d .
F2 F 0.6135(2) -0.1703(2) 0.6940(3) 0.0864(12) Uani 1 1 d .
N1 N 0.90681(17) 0.11153(17) 0.53996(18) 0.0160(6) Uani 1 1 d .
C11 C 1.2016(2) 0.2975(2) 0.5110(2) 0.0245(9) Uani 1 1 d .
H11A H 1.2106 0.2421 0.4918 0.037 Uiso 1 1 calc R
H11B H 1.2462 0.3179 0.5393 0.037 Uiso 1 1 calc R
H11C H 1.1895 0.3325 0.4643 0.037 Uiso 1 1 calc R
C2 C 0.9685(2) 0.2867(2) 0.4137(2) 0.0162(8) Uani 1 1 d .
C7 C 1.0359(2) 0.3040(2) 0.4546(2) 0.0189(8) Uani 1 1 d .
H7 H 1.0655 0.3463 0.4333 0.023 Uiso 1 1 calc R
C17 C 1.0060(2) -0.0619(2) 0.6496(2) 0.0206(8) Uani 1 1 d .
H17 H 1.0543 -0.0840 0.6573 0.025 Uiso 1 1 calc R
C16 C 0.9960(2) 0.0101(2) 0.6043(2) 0.0182(8) Uani 1 1 d .
H16 H 1.0379 0.0363 0.5819 0.022 Uiso 1 1 calc R
C31 C 0.6593(2) 0.3881(2) 0.4150(2) 0.0194(8) Uani 1 1 d .
C33 C 0.5991(2) 0.4157(2) 0.2735(2) 0.0255(9) Uani 1 1 d .
H33A H 0.6418 0.3900 0.2480 0.038 Uiso 1 1 calc R
H33B H 0.5796 0.4587 0.2378 0.038 Uiso 1 1 calc R
H33C H 0.5604 0.3751 0.2823 0.038 Uiso 1 1 calc R
C15 C 0.9236(2) 0.0443(2) 0.5915(2) 0.0173(8) Uani 1 1 d .
C18 C 0.9441(2) -0.1014(2) 0.6836(2) 0.0233(9) Uani 1 1 d .
H18 H 0.9511 -0.1500 0.7138 0.028 Uiso 1 1 calc R
C35 C 0.6820(2) 0.5219(2) 0.3405(3) 0.0288(10) Uani 1 1 d .
H35A H 0.6948 0.5495 0.3918 0.043 Uiso 1 1 calc R
H35B H 0.6606 0.5611 0.3017 0.043 Uiso 1 1 calc R
H35C H 0.7268 0.4980 0.3177 0.043 Uiso 1 1 calc R
C38 C 0.7814(2) 0.4034(2) 0.6210(2) 0.0234(9) Uani 1 1 d .
F1 F 0.6327(2) -0.2275(2) 0.5705(2) 0.0842(11) Uani 1 1 d .
C42 C 0.7455(2) 0.2836(2) 0.5225(2) 0.0200(8) Uani 1 1 d .
F6 F 0.54359(18) -0.2774(2) 0.6531(4) 0.127(2) Uani 1 1 d .
C14 C 0.9546(2) 0.1732(2) 0.5170(2) 0.0170(8) Uani 1 1 d .
C23 C 0.6941(2) 0.0401(2) 0.3696(2) 0.0197(8) Uani 1 1 d .
C41 C 0.8679(2) 0.3932(3) 0.6107(3) 0.0296(10) Uani 1 1 d .
H41A H 0.8798 0.3356 0.6047 0.044 Uiso 1 1 calc R
H41B H 0.8940 0.4149 0.6590 0.044 Uiso 1 1 calc R
H41C H 0.8834 0.4228 0.5622 0.044 Uiso 1 1 calc R
C12 C 1.1571(2) 0.2476(2) 0.6493(2) 0.0252(9) Uani 1 1 d .
H12A H 1.1170 0.2506 0.6885 0.038 Uiso 1 1 calc R
H12B H 1.2026 0.2702 0.6738 0.038 Uiso 1 1 calc R
H12C H 1.1656 0.1908 0.6343 0.038 Uiso 1 1 calc R
C3 C 0.9403(2) 0.3371(2) 0.3391(2) 0.0201(8) Uani 1 1 d .
C36 C 0.6956(2) 0.4174(2) 0.4918(2) 0.0208(8) Uani 1 1 d .
H36 H 0.6886 0.4727 0.5059 0.025 Uiso 1 1 calc R
C8 C 1.0641(2) 0.2622(2) 0.5271(2) 0.0171(8) Uani 1 1 d .
C29 C 0.6989(2) 0.2492(2) 0.4498(2) 0.0178(8) Uani 1 1 d .
C20 C 0.8614(2) 0.0033(2) 0.6269(2) 0.0183(8) Uani 1 1 d .
C37 C 0.7388(2) 0.3707(2) 0.5443(2) 0.0190(8) Uani 1 1 d .
C1 C 0.9245(2) 0.2201(2) 0.4461(2) 0.0162(8) Uani 1 1 d .
C27 C 0.5889(2) 0.1356(2) 0.3590(2) 0.0224(8) Uani 1 1 d .
H27 H 0.5656 0.1851 0.3733 0.027 Uiso 1 1 calc R
C13 C 1.0235(2) 0.1965(2) 0.5566(2) 0.0165(8) Uani 1 1 d .
H13 H 1.0413 0.1673 0.6028 0.020 Uiso 1 1 calc R
C19 C 0.8719(2) -0.0689(2) 0.6731(2) 0.0245(9) Uani 1 1 d .
H19 H 0.8307 -0.0952 0.6967 0.029 Uiso 1 1 calc R
C28 C 0.6623(2) 0.1169(2) 0.3901(2) 0.0195(8) Uani 1 1 d .
C9 C 1.1351(2) 0.2972(2) 0.5712(2) 0.0217(8) Uani 1 1 d .
F5 F 0.6481(2) -0.3491(2) 0.6291(4) 0.133(2) Uani 1 1 d .
C25 C 0.5851(2) 0.0057(2) 0.2848(3) 0.0279(9) Uani 1 1 d .
H25 H 0.5600 -0.0303 0.2485 0.033 Uiso 1 1 calc R
C21 C 0.7199(2) -0.0398(2) 0.5569(2) 0.0264(9) Uani 1 1 d .
H21A H 0.7137 -0.0857 0.5952 0.032 Uiso 1 1 calc R
H21B H 0.6698 -0.0213 0.5394 0.032 Uiso 1 1 calc R
C22 C 0.7619(2) -0.0699(2) 0.4815(2) 0.0262(9) Uani 1 1 d .
H22A H 0.7309 -0.1108 0.4526 0.031 Uiso 1 1 calc R
H22B H 0.8082 -0.0971 0.5002 0.031 Uiso 1 1 calc R
C26 C 0.5518(2) 0.0800(3) 0.3070(3) 0.0286(9) Uani 1 1 d .
H26 H 0.5035 0.0926 0.2866 0.034 Uiso 1 1 calc R
C39 C 0.7657(3) 0.4958(2) 0.6342(3) 0.0323(10) Uani 1 1 d .
H39A H 0.7813 0.5263 0.5864 0.048 Uiso 1 1 calc R
H39B H 0.7934 0.5148 0.6826 0.048 Uiso 1 1 calc R
H39C H 0.7124 0.5040 0.6421 0.048 Uiso 1 1 calc R
C6 C 0.8638(2) 0.3787(2) 0.3584(2) 0.0251(9) Uani 1 1 d .
H6A H 0.8266 0.3369 0.3688 0.038 Uiso 1 1 calc R
H6B H 0.8476 0.4118 0.3116 0.038 Uiso 1 1 calc R
H6C H 0.8698 0.4133 0.4066 0.038 Uiso 1 1 calc R
C24 C 0.6561(2) -0.0143(2) 0.3172(2) 0.0236(9) Uani 1 1 d .
H24 H 0.6783 -0.0646 0.3037 0.028 Uiso 1 1 calc R
C40 C 0.7557(2) 0.3560(2) 0.6981(2) 0.0258(9) Uani 1 1 d .
H40A H 0.7022 0.3631 0.7043 0.039 Uiso 1 1 calc R
H40B H 0.7821 0.3769 0.7465 0.039 Uiso 1 1 calc R
H40C H 0.7669 0.2982 0.6916 0.039 Uiso 1 1 calc R
C5 C 0.9957(2) 0.4062(2) 0.3163(2) 0.0302(10) Uani 1 1 d .
H5A H 1.0048 0.4410 0.3639 0.045 Uiso 1 1 calc R
H5B H 0.9744 0.4385 0.2715 0.045 Uiso 1 1 calc R
H5C H 1.0427 0.3821 0.2993 0.045 Uiso 1 1 calc R
C10 C 1.1179(2) 0.3871(2) 0.5974(3) 0.0274(9) Uani 1 1 d .
H10A H 1.1098 0.4205 0.5486 0.041 Uiso 1 1 calc R
H10B H 1.1599 0.4087 0.6294 0.041 Uiso 1 1 calc R
H10C H 1.0732 0.3880 0.6304 0.041 Uiso 1 1 calc R
C30 C 0.6598(2) 0.3065(2) 0.3961(2) 0.0207(8) Uani 1 1 d .
H30 H 0.6349 0.2876 0.3482 0.025 Uiso 1 1 calc R
C4 C 0.9287(2) 0.2817(2) 0.2626(2) 0.0234(9) Uani 1 1 d .
H4A H 0.9769 0.2613 0.2449 0.035 Uiso 1 1 calc R
H4B H 0.9052 0.3131 0.2184 0.035 Uiso 1 1 calc R
H4C H 0.8967 0.2359 0.2765 0.035 Uiso 1 1 calc R
C34 C 0.5547(2) 0.4895(3) 0.4006(3) 0.0327(10) Uani 1 1 d .
H34A H 0.5186 0.4463 0.4106 0.049 Uiso 1 1 calc R
H34B H 0.5317 0.5312 0.3657 0.049 Uiso 1 1 calc R
H34C H 0.5705 0.5139 0.4526 0.049 Uiso 1 1 calc R
F4 F 0.6330(3) -0.2932(3) 0.7545(3) 0.152(2) Uani 1 1 d .
C43 C 0.5143(3) -0.2118(5) 0.4115(4) 0.084(2) Uani 1 1 d .
H43A H 0.5454 -0.2082 0.3626 0.101 Uiso 1 1 calc R
H43B H 0.5445 -0.2373 0.4557 0.101 Uiso 1 1 calc R

loop_
_atom_site_aniso_label
_atom_site_aniso_U_11
_atom_site_aniso_U_22
_atom_site_aniso_U_33
_atom_site_aniso_U_23
_atom_site_aniso_U_13
_atom_site_aniso_U_12
Ni 0.0183(3) 0.0160(3) 0.0157(3) 0.00073(18) -0.00025(19) 0.00030(19)
S2 0.0189(5) 0.0178(5) 0.0225(5) -0.0021(4) -0.0011(4) -0.0003(4)
S1 0.0214(5) 0.0219(5) 0.0209(5) 0.0043(4) 0.0037(4) 0.0006(4)
P 0.0348(7) 0.0344(7) 0.0676(10) 0.0180(6) 0.0182(6) 0.0079(5)
Cl1 0.0625(11) 0.1334(17) 0.0742(11) -0.0161(11) 0.0183(9) -0.0332(10)
Cl2 0.1093(15) 0.1087(15) 0.0494(9) 0.0171(9) 0.0069(9) -0.0166(12)
O2 0.0231(14) 0.0179(13) 0.0182(14) -0.0008(11) -0.0027(11) 0.0026(11)
O1 0.0185(13) 0.0197(14) 0.0162(13) 0.0001(10) -0.0014(10) -0.0021(11)
F3 0.0393(18) 0.150(4) 0.056(2) 0.004(2) -0.0036(16) 0.003(2)
N2 0.0152(16) 0.0234(18) 0.0169(16) -0.0011(13) 0.0019(12) -0.0020(13)
C32 0.022(2) 0.023(2) 0.022(2) 0.0028(16) -0.0034(16) 0.0028(16)
F2 0.078(2) 0.062(2) 0.120(3) -0.026(2) 0.020(2) 0.0136(19)
N1 0.0222(16) 0.0137(15) 0.0121(15) 0.0016(12) 0.0004(12) 0.0011(13)
C11 0.019(2) 0.026(2) 0.028(2) -0.0027(17) -0.0022(17) -0.0021(17)
C2 0.0199(19) 0.0164(18) 0.0123(18) -0.0008(14) 0.0006(14) 0.0016(15)
C7 0.025(2) 0.0158(19) 0.0164(19) 0.0017(15) 0.0043(15) -0.0024(16)
C17 0.027(2) 0.0197(19) 0.0154(19) -0.0014(15) -0.0017(16) 0.0056(16)
C16 0.022(2) 0.0192(19) 0.0132(18) -0.0052(15) 0.0007(15) 0.0009(16)
C31 0.0160(19) 0.024(2) 0.019(2) 0.0014(15) -0.0010(15) 0.0033(16)
C33 0.024(2) 0.027(2) 0.025(2) 0.0039(17) -0.0055(17) 0.0052(18)
C15 0.025(2) 0.0143(18) 0.0131(18) -0.0027(14) -0.0006(15) -0.0005(15)
C18 0.034(2) 0.0180(19) 0.018(2) 0.0026(15) 0.0004(17) 0.0055(17)
C35 0.034(2) 0.026(2) 0.026(2) 0.0065(17) -0.0078(19) 0.0003(19)
C38 0.032(2) 0.020(2) 0.019(2) -0.0015(16) -0.0021(17) 0.0010(17)
F1 0.093(3) 0.098(3) 0.060(2) 0.004(2) -0.029(2) -0.018(2)
C42 0.020(2) 0.023(2) 0.0165(19) 0.0042(16) 0.0019(15) 0.0013(16)
F6 0.033(2) 0.061(2) 0.289(7) 0.002(3) 0.039(3) -0.0056(17)
C14 0.022(2) 0.0158(19) 0.0131(18) -0.0027(14) 0.0021(15) -0.0004(15)
C23 0.0173(19) 0.022(2) 0.020(2) 0.0024(15) -0.0002(15) -0.0053(16)
C41 0.036(2) 0.030(2) 0.022(2) 0.0003(17) -0.0055(18) -0.0018(19)
C12 0.023(2) 0.030(2) 0.023(2) -0.0004(17) -0.0070(17) 0.0011(17)
C3 0.022(2) 0.019(2) 0.019(2) 0.0028(15) 0.0006(16) -0.0030(16)
C36 0.020(2) 0.020(2) 0.023(2) -0.0004(16) 0.0026(16) 0.0017(16)
C8 0.0186(19) 0.0171(19) 0.0154(18) -0.0046(14) -0.0007(15) 0.0015(15)
C29 0.0168(19) 0.018(2) 0.0191(19) -0.0019(15) 0.0040(15) 0.0029(15)
C20 0.022(2) 0.0192(19) 0.0135(18) -0.0017(15) 0.0014(15) 0.0012(16)
C37 0.020(2) 0.019(2) 0.018(2) -0.0009(15) 0.0026(15) 0.0013(16)
C1 0.0190(19) 0.0140(18) 0.0155(18) -0.0011(14) 0.0000(15) 0.0041(15)
C27 0.023(2) 0.020(2) 0.024(2) 0.0014(16) 0.0006(16) -0.0022(16)
C13 0.0213(19) 0.0182(19) 0.0101(17) -0.0001(14) -0.0013(14) 0.0022(15)
C19 0.029(2) 0.024(2) 0.020(2) 0.0013(16) 0.0045(17) -0.0013(17)
C28 0.0190(19) 0.022(2) 0.0174(19) 0.0010(15) -0.0003(15) -0.0045(16)
C9 0.021(2) 0.021(2) 0.023(2) 0.0002(16) -0.0007(16) -0.0014(16)
F5 0.095(3) 0.047(2) 0.259(7) -0.004(3) 0.050(4) 0.025(2)
C25 0.030(2) 0.025(2) 0.028(2) -0.0031(17) -0.0073(18) -0.0069(18)
C21 0.024(2) 0.026(2) 0.029(2) 0.0067(17) -0.0031(17) -0.0048(17)
C22 0.030(2) 0.017(2) 0.031(2) 0.0055(17) -0.0066(18) -0.0043(17)
C26 0.020(2) 0.032(2) 0.033(2) -0.0015(19) -0.0085(18) -0.0011(18)
C39 0.051(3) 0.022(2) 0.024(2) -0.0028(17) -0.007(2) 0.002(2)
C6 0.036(2) 0.020(2) 0.019(2) 0.0018(16) 0.0004(18) 0.0104(18)
C24 0.028(2) 0.018(2) 0.025(2) -0.0018(16) 0.0000(17) -0.0014(17)
C40 0.034(2) 0.025(2) 0.018(2) -0.0039(16) -0.0019(17) 0.0029(18)
C5 0.040(3) 0.026(2) 0.024(2) 0.0114(17) -0.0062(19) -0.0088(19)
C10 0.028(2) 0.024(2) 0.030(2) -0.0051(17) -0.0020(18) -0.0034(18)
C30 0.0183(19) 0.025(2) 0.0185(19) 0.0028(16) -0.0012(15) 0.0022(16)
C4 0.030(2) 0.028(2) 0.0120(19) 0.0051(16) -0.0029(16) 0.0038(18)
C34 0.034(2) 0.033(2) 0.030(2) 0.0044(19) -0.0028(19) 0.012(2)
F4 0.179(5) 0.162(5) 0.120(4) 0.099(4) 0.091(4) 0.066(4)
C43 0.053(4) 0.157(7) 0.043(3) -0.009(4) 0.008(3) -0.008(4)

loop_
_atom_type_symbol
_atom_type_description
_atom_type_scat_dispersion_real
_atom_type_scat_dispersion_imag
_atom_type_scat_source
C C 0.0033 0.0016 'International Tables Vol C Tables 4.2.6.8 and 6.1.1.4'
H H 0.0000 0.0000 'International Tables Vol C Tables 4.2.6.8 and 6.1.1.4'
N N 0.0061 0.0033 'International Tables Vol C Tables 4.2.6.8 and 6.1.1.4'
O O 0.0106 0.0060 'International Tables Vol C Tables 4.2.6.8 and 6.1.1.4'
F F 0.0171 0.0103 'International Tables Vol C Tables 4.2.6.8 and 6.1.1.4'
P P 0.1023 0.0942 'International Tables Vol C Tables 4.2.6.8 and 6.1.1.4'
S S 0.1246 0.1234 'International Tables Vol C Tables 4.2.6.8 and 6.1.1.4'
Ni Ni 0.3393 1.1124 'International Tables Vol C Tables 4.2.6.8 and 6.1.1.4'
Cl Cl 0.1484 0.1585 'International Tables Vol C Tables 4.2.6.8 and 6.1.1.4'

loop_
_geom_angle_atom_site_label_1
_geom_angle_atom_site_label_2
_geom_angle_atom_site_label_3
_geom_angle
N1 Ni O1 80.98(11)
N1 Ni N2 167.77(12)
O1 Ni N2 88.59(11)
N1 Ni O2 93.39(11)
O1 Ni O2 85.25(10)
N2 Ni O2 79.30(11)
N1 Ni S2 102.32(9)
O1 Ni S2 97.12(7)
N2 Ni S2 85.22(9)
O2 Ni S2 164.29(8)
N1 Ni S1 84.30(9)
O1 Ni S1 164.97(8)
N2 Ni S1 105.66(9)
O2 Ni S1 92.61(8)
S2 Ni S1 88.98(4)
C23 S2 C22 100.82(18)
C23 S2 Ni 96.11(13)
C22 S2 Ni 102.57(13)
C20 S1 C21 102.23(18)
C20 S1 Ni 93.85(12)
C21 S1 Ni 100.22(13)
F2 P F4 91.6(3)
F2 P F3 89.7(2)
F4 P F3 91.1(3)
F2 P F5 177.5(3)
F4 P F5 90.5(3)
F3 P F5 91.6(2)
F2 P F1 90.1(2)
F4 P F1 177.9(3)
F3 P F1 87.7(2)
F5 P F1 87.8(3)
F2 P F6 89.7(2)
F4 P F6 91.7(3)
F3 P F6 177.1(3)
F5 P F6 88.9(2)
F1 P F6 89.4(3)
C42 O2 Ni 111.0(2)
C1 O1 Ni 110.0(2)
C29 N2 C28 126.3(3)
C29 N2 Ni 111.2(2)
C28 N2 Ni 120.0(2)
C33 C32 C31 111.8(3)
C33 C32 C34 109.6(3)
C31 C32 C34 107.6(3)
C33 C32 C35 108.3(3)
C31 C32 C35 109.6(3)
C34 C32 C35 109.8(3)
C14 N1 C15 127.3(3)
C14 N1 Ni 112.6(2)
C15 N1 Ni 120.1(2)
C7 C2 C1 116.7(3)
C7 C2 C3 122.1(3)
C1 C2 C3 121.1(3)
C2 C7 C8 125.2(3)
C16 C17 C18 120.1(4)
C17 C16 C15 120.9(3)
C30 C31 C36 120.1(3)
C30 C31 C32 122.4(3)
C36 C31 C32 117.4(3)
N1 C15 C16 125.1(3)
N1 C15 C20 116.6(3)
C16 C15 C20 118.1(3)
C19 C18 C17 120.5(3)
C37 C38 C40 109.4(3)
C37 C38 C39 111.2(3)
C40 C38 C39 108.4(3)
C37 C38 C41 110.4(3)
C40 C38 C41 110.0(3)
C39 C38 C41 107.5(3)
O2 C42 C37 122.5(3)
O2 C42 C29 118.0(3)
C37 C42 C29 119.6(3)
N1 C14 C13 127.4(3)
N1 C14 C1 112.0(3)
C13 C14 C1 120.6(3)
C24 C23 C28 120.9(4)
C24 C23 S2 118.3(3)
C28 C23 S2 120.7(3)
C2 C3 C4 110.8(3)
C2 C3 C5 112.2(3)
C4 C3 C5 108.0(3)
C2 C3 C6 110.3(3)
C4 C3 C6 108.2(3)
C5 C3 C6 107.2(3)
C37 C36 C31 125.3(4)
C13 C8 C7 118.2(3)
C13 C8 C9 123.7(3)
C7 C8 C9 118.0(3)
N2 C29 C30 129.6(3)
N2 C29 C42 112.0(3)
C30 C29 C42 118.2(3)
C19 C20 C15 120.7(3)
C19 C20 S1 119.9(3)
C15 C20 S1 119.4(3)
C36 C37 C42 115.8(3)
C36 C37 C38 124.9(3)
C42 C37 C38 119.2(3)
O1 C1 C2 122.8(3)
O1 C1 C14 118.4(3)
C2 C1 C14 118.9(3)
C26 C27 C28 119.6(4)
C8 C13 C14 120.2(3)
C18 C19 C20 119.6(4)
C23 C28 N2 117.4(3)
C23 C28 C27 118.3(3)
N2 C28 C27 124.2(3)
C12 C9 C8 112.1(3)
C12 C9 C11 109.4(3)
C8 C9 C11 109.7(3)
C12 C9 C10 108.5(3)
C8 C9 C10 108.0(3)
C11 C9 C10 109.1(3)
C26 C25 C24 119.4(4)
C22 C21 S1 113.0(3)
C21 C22 S2 114.2(3)
C27 C26 C25 121.4(4)
C23 C24 C25 120.3(4)
C31 C30 C29 120.0(3)
Cl1 C43 Cl2 111.8(4)

loop_
_geom_bond_atom_site_label_1
_geom_bond_atom_site_label_2
_geom_bond_distance
Ni N1 1.966(3)
Ni O1 2.019(2)
Ni N2 2.025(3)
Ni O2 2.049(2)
Ni S2 2.3626(10)
Ni S1 2.3788(10)
S2 C23 1.788(4)
S2 C22 1.820(4)
S1 C20 1.787(4)
S1 C21 1.818(4)
P F2 1.555(4)
P F4 1.559(4)
P F3 1.568(3)
P F5 1.581(4)
P F1 1.582(4)
P F6 1.588(4)
Cl1 C43 1.756(7)
Cl2 C43 1.764(8)
O2 C42 1.242(4)
O1 C1 1.297(4)
N2 C29 1.308(5)
N2 C28 1.409(5)
C32 C33 1.525(5)
C32 C31 1.528(5)
C32 C34 1.539(5)
C32 C35 1.540(5)
N1 C14 1.362(5)
N1 C15 1.394(4)
C11 C9 1.537(5)
C2 C7 1.376(5)
C2 C1 1.430(5)
C2 C3 1.524(5)
C7 C8 1.427(5)
C17 C16 1.381(5)
C17 C18 1.388(5)
C16 C15 1.404(5)
C31 C30 1.352(5)
C31 C36 1.457(5)
C15 C20 1.412(5)
C18 C19 1.385(5)
C38 C37 1.524(5)
C38 C40 1.532(5)
C38 C39 1.533(5)
C38 C41 1.548(6)
C42 C37 1.456(5)
C42 C29 1.518(5)
C14 C13 1.411(5)
C14 C1 1.460(5)
C23 C24 1.380(5)
C23 C28 1.404(5)
C12 C9 1.532(5)
C3 C4 1.531(5)
C3 C5 1.533(5)
C3 C6 1.545(5)
C36 C37 1.354(5)
C8 C13 1.370(5)
C8 C9 1.535(5)
C29 C30 1.433(5)
C20 C19 1.393(5)
C27 C26 1.382(5)
C27 C28 1.412(5)
C9 C10 1.543(5)
C25 C26 1.385(6)
C25 C24 1.386(5)
C21 C22 1.514(6)
